data_1551438
loop_
_publ_author_name
'Ren-Wu Huang'
'Yong-Sheng Wei'
'Xi-Yan Dong'
'Xiao-Hui Wu'
'Chen-Xia Du'
'Shuang-Quan Zang'
'Thomas C. W. Mak'

_publ_section_title
;
 Hypersensitive dual-function luminescence switching of a
 silver-chalcogenolate cluster-based metal-organic framework
;
_journal_name_full 'Nature Chemistry'
_journal_page_first 689
_journal_page_last 697
_journal_paper_doi 10.1038/nchem.2718
_journal_volume 9
_journal_year 2017
_chemical_absolute_configuration ad
_chemical_formula_moiety 'C80 H104 Ag12 F12 N8 O8 S8, 2(C6 H5 Br)'
_chemical_formula_sum 'C92 H114 Ag12 Br2 F12 N8 O8 S8'
_chemical_formula_weight 3398.65
_space_group_crystal_system tetragonal
_space_group_IT_number 121
_space_group_name_Hall 'I -4 2'
_space_group_name_H-M_alt 'I -4 2 m'
_atom_sites_solution_hydrogens mixed
_atom_sites_solution_primary direct
_cell_angle_alpha 90
_cell_angle_beta 90
_cell_angle_gamma 90
_cell_formula_units_Z 2
_cell_length_a 17.2292(3)
_cell_length_b 17.2292(3)
_cell_length_c 20.5453(9)
_cell_measurement_reflns_used 2588
_cell_measurement_temperature 100.15(10)
_cell_measurement_theta_max 28.1170
_cell_measurement_theta_min 3.3530
_cell_volume 6098.8(3)
_computing_cell_refinement
;
CrysAlisPro, Agilent Technologies,
Version 1.171.36.32 (release 02-08-2013 CrysAlis171 .NET)
(compiled Aug  2 2013,16:46:58)
;
_computing_data_collection
;
CrysAlisPro, Agilent Technologies,
Version 1.171.36.32 (release 02-08-2013 CrysAlis171 .NET)
(compiled Aug  2 2013,16:46:58)
;
_computing_data_reduction
;
CrysAlisPro, Agilent Technologies,
Version 1.171.36.32 (release 02-08-2013 CrysAlis171 .NET)
(compiled Aug  2 2013,16:46:58)
;
_computing_molecular_graphics 'Olex2 (Dolomanov et al., 2009)'
_computing_publication_material 'Olex2 (Dolomanov et al., 2009)'
_computing_structure_refinement 'ShelXL (Sheldrick, 2015)'
_computing_structure_solution 'ShelXS (Sheldrick, 2008)'
_diffrn_ambient_temperature 100.15(10)
_diffrn_detector_area_resol_mean 16.2312
_diffrn_measured_fraction_theta_full 0.996
_diffrn_measured_fraction_theta_max 0.879
_diffrn_measurement_details
;
#__ type_ start__ end____ width___ exp.time_
  1 omega   46.00   88.00   1.0000   29.0000
omega____ theta____ kappa____ phi______ frames
    -       19.7104   77.0000 -180.0000 42

#__ type_ start__ end____ width___ exp.time_
  2 omega   41.00   67.00   1.0000   29.0000
omega____ theta____ kappa____ phi______ frames
    -       19.7104   77.0000 -120.0000 26

#__ type_ start__ end____ width___ exp.time_
  3 omega   -5.00   76.00   1.0000   29.0000
omega____ theta____ kappa____ phi______ frames
    -       19.7104   77.0000   60.0000 81
;
_diffrn_measurement_device_type 'Xcalibur, Eos, Gemini'
_diffrn_measurement_method '\w scans'
_diffrn_orient_matrix_UB_11 -0.0190449000
_diffrn_orient_matrix_UB_12 0.0351457000
_diffrn_orient_matrix_UB_13 -0.0082904000
_diffrn_orient_matrix_UB_21 -0.0269941000
_diffrn_orient_matrix_UB_22 -0.0060097000
_diffrn_orient_matrix_UB_23 0.0255845000
_diffrn_orient_matrix_UB_31 0.0245563000
_diffrn_orient_matrix_UB_32 0.0205762000
_diffrn_orient_matrix_UB_33 0.0216559000
_diffrn_radiation_monochromator graphite
_diffrn_radiation_type MoK\a
_diffrn_radiation_wavelength 0.71073
_diffrn_reflns_av_R_equivalents 0.0482
_diffrn_reflns_av_unetI/netI 0.0612
_diffrn_reflns_Laue_measured_fraction_full 0.996
_diffrn_reflns_Laue_measured_fraction_max 0.879
_diffrn_reflns_limit_h_max 18
_diffrn_reflns_limit_h_min -22
_diffrn_reflns_limit_k_max 21
_diffrn_reflns_limit_k_min -23
_diffrn_reflns_limit_l_max 14
_diffrn_reflns_limit_l_min -27
_diffrn_reflns_number 8892
_diffrn_reflns_point_group_measured_fraction_full 0.959
_diffrn_reflns_point_group_measured_fraction_max 0.810
_diffrn_reflns_theta_full 25.250
_diffrn_reflns_theta_max 29.271
_diffrn_reflns_theta_min 3.086
_diffrn_source 'Enhance (Mo) X-ray Source'
_exptl_absorpt_coefficient_mu 2.740
_exptl_absorpt_correction_T_max 1.00000
_exptl_absorpt_correction_T_min 0.69517
_exptl_absorpt_correction_type multi-scan
_exptl_absorpt_process_details
;
CrysAlisPro, Agilent Technologies,
Version 1.171.36.32 (release 02-08-2013 CrysAlis171 .NET)
(compiled Aug  2 2013,16:46:58)
Empirical absorption correction using spherical harmonics,
 implemented in SCALE3 ABSPACK scaling algorithm.
;
_exptl_crystal_colour colourless
_exptl_crystal_colour_primary colourless
_exptl_crystal_density_diffrn 1.851
_exptl_crystal_description
;
;
_exptl_crystal_F_000 3312
_exptl_crystal_size_max 0.22
_exptl_crystal_size_mid 0.168
_exptl_crystal_size_min 0.064
_refine_diff_density_max 1.868
_refine_diff_density_min -0.630
_refine_diff_density_rms 0.139
_refine_ls_abs_structure_details
;
 Flack x determined using 1066 quotients [(I+)-(I-)]/[(I+)+(I-)]
 (Parsons and Flack (2004), Acta Cryst. A60, s61).
;
_refine_ls_abs_structure_Flack 0.02(3)
_refine_ls_extinction_coef .
_refine_ls_extinction_method none
_refine_ls_goodness_of_fit_ref 1.050
_refine_ls_hydrogen_treatment constr
_refine_ls_matrix_type full
_refine_ls_number_parameters 231
_refine_ls_number_reflns 3512
_refine_ls_number_restraints 51
_refine_ls_restrained_S_all 1.050
_refine_ls_R_factor_all 0.0590
_refine_ls_R_factor_gt 0.0433
_refine_ls_shift/su_max 0.001
_refine_ls_shift/su_mean 0.000
_refine_ls_structure_factor_coef Fsqd
_refine_ls_weighting_details
;
 w=1/[\s^2^(Fo^2^)+(0.0487P)^2^+4.6572P]
 where P=(Fo^2^+2Fc^2^)/3
;
_refine_ls_weighting_scheme calc
_refine_ls_wR_factor_gt 0.0939
_refine_ls_wR_factor_ref 0.1008
_reflns_Friedel_coverage 0.691
_reflns_Friedel_fraction_full 0.914
_reflns_Friedel_fraction_max 0.727
_reflns_number_gt 2923
_reflns_number_total 3512
_reflns_threshold_expression 'I > 2\s(I)'
_cod_data_source_file nchem.2718-s21.cif
_cod_data_source_block ag12bpy_bromobenzene
_cod_database_code 1551438
_chemical_oxdiff_formula C1H1O1N1S1Ag1
_shelx_space_group_comment
;
The symmetry employed for this shelxl refinement is uniquely defined
by the following loop, which should always be used as a source of
symmetry information in preference to the above space-group names.
They are only intended as comments.
;
_shelx_estimated_absorpt_t_max 0.844
_shelx_estimated_absorpt_t_min 0.584
_reflns_odcompleteness_completeness 99.67
_reflns_odcompleteness_iscentric 1
_reflns_odcompleteness_theta 26.32
_olex2_refinement_description
;
1. Fixed Uiso
 At 1.2 times of:
  All C(H) groups
 At 1.5 times of:
  All C(H,H,H) groups
2. Restrained distances
 C18-C17 = C17-C16 = C16-C15
 1.39 with sigma of 0.02
 C9-F1 \\sim C9-F2 \\sim C9-F1B \\sim C9-F2B
 with sigma of 0.01
3. Uiso/Uaniso restraints and constraints
Uanis(F1) \\sim Ueq, Uanis(F1B) \\sim Ueq, Uanis(F2B) \\sim Ueq, Uanis(C4)
\\sim Ueq, Uanis(C16) \\sim Ueq, Uanis(C17) \\sim Ueq, Uanis(C18) \\sim Ueq:
with sigma of 0.01 and sigma for terminal atoms of 0.02
Uanis(C15) = Uanis(Br1)
4. Others
 Fixed Sof: Ag3(0.25) H2A(0.5) H2B(0.5) H2C(0.5) C4(0.5) C5(0.5) H5A(0.5)
 H5B(0.5) H5C(0.5) C6(0.5) H6A(0.5) H6B(0.5) H6C(0.5) C7(0.5) H7A(0.5) H7B(0.5)
 H7C(0.5) F1(0.7) F2(0.35) F1B(0.3) F2B(0.15) Br1(0.25) C15(0.25) C16(0.5)
 H16(0.5) C17(0.5) H17(0.5) C18(0.25) H18(0.25)
 Fixed X: Br1(1) C15(1) C18(1)
 Fixed Z: Br1(0) C15(0) C18(0)
5.a Riding coordinates:
 C18(H18)
5.b Aromatic/amide H refined with riding coordinates:
 C10(H10), C11(H11), C13(H13), C14(H14), C16(H16), C17(H17)
5.c Idealised Me refined as rotating group:
 C2(H2A,H2B,H2C), C3(H3A,H3B,H3C), C5(H5A,H5B,H5C), C6(H6A,H6B,H6C), C7(H7A,
 H7B,H7C)
Comments: The trifluoroacetate, the t-butyl mercaptan anions and the 
guest bromobenzene molecules were involved in disorder, 
to which restraints and constraints were applied. In detail, 
two parts of the trifluoro-group with fixed occupancies of 0.7 and 0.3 
were assigned, whose ADP and relevant C-F bond lengths were 
restrained by "ISOR 0.01" and "SADI 0.01", respectively. 
One carbon atom (C4) in the t-butyl mercaptan group was also 
disordered. Only strong ADP restraint by the "ISOR 0.01" command 
was used for its thermal vibration. The guest bromobenzene 
molecule was located in the channel of the structure in a disordered 
manner, which can be detected clearly from the difference 
Fourier map. Due to the geometrical symmetry of the molecule 
and its special position in the lattice, this guest molecule is 
distributed over several positions. However, only the main 
part was assigned for clarity; very strong geometrical and 
thermal vibrational restraints and constraints were applied to 
make this model chemically suitable.
;

loop_
_space_group_symop_operation_xyz
'x, y, z'
'y, -x, -z'
'-x, -y, z'
'-y, x, -z'
'x, -y, -z'
'-x, y, -z'
'-y, -x, z'
'y, x, z'
'x+1/2, y+1/2, z+1/2'
'y+1/2, -x+1/2, -z+1/2'
'-x+1/2, -y+1/2, z+1/2'
'-y+1/2, x+1/2, -z+1/2'
'x+1/2, -y+1/2, -z+1/2'
'-x+1/2, y+1/2, -z+1/2'
'-y+1/2, -x+1/2, z+1/2'
'y+1/2, x+1/2, z+1/2'

loop_
_atom_site_label
_atom_site_type_symbol
_atom_site_fract_x
_atom_site_fract_y
_atom_site_fract_z
_atom_site_U_iso_or_equiv
_atom_site_adp_type
_atom_site_occupancy
_atom_site_site_symmetry_order
_atom_site_calc_flag
_atom_site_refinement_flags_posn
_atom_site_refinement_flags_adp
_atom_site_refinement_flags_occupancy
_atom_site_disorder_assembly
_atom_site_disorder_group
Ag1 Ag 0.5000 0.5000 0.20494(6) 0.0192(3) Uani 1 4 d S T P . .
Ag2 Ag 0.65986(3) 0.52934(3) 0.16683(4) 0.02859(19) Uani 1 1 d . . . . .
Ag3 Ag 0.5000 0.58400(9) 0.0000 0.0244(4) Uani 0.5 2 d S T P B .
S1 S 0.40053(11) 0.59947(11) 0.20033(16) 0.0216(6) Uani 1 2 d S T P . .
C1 C 0.3749(6) 0.6251(6) 0.2853(7) 0.033(3) Uani 1 2 d S T P . .
C2 C 0.4227(6) 0.5773(6) 0.3332(8) 0.040(3) Uani 1 2 d S T P . .
H2A H 0.4729 0.6027 0.3405 0.059 Uiso 0.5 1 calc GR . . A -1
H2B H 0.4313 0.5252 0.3154 0.059 Uiso 0.5 1 calc GR . . A -1
H2C H 0.3948 0.5732 0.3746 0.059 Uiso 0.5 1 calc GR . . A -1
C3 C 0.2893(6) 0.6085(7) 0.2943(6) 0.047(3) Uani 1 1 d . . . . .
H3A H 0.2597 0.6341 0.2597 0.070 Uiso 1 1 calc GR . . . .
H3B H 0.2723 0.6285 0.3367 0.070 Uiso 1 1 calc GR . . . .
H3C H 0.2804 0.5524 0.2925 0.070 Uiso 1 1 calc GR . . . .
S2 S 0.60135(12) 0.60135(12) 0.07258(16) 0.0279(7) Uani 1 2 d S T P . .
C4 C 0.6613(15) 0.6789(15) 0.0319(8) 0.029(7) Uani 0.5 1 d . U . B -1
C5 C 0.7059(17) 0.7224(18) 0.0847(8) 0.023(8) Uani 0.5 1 d . . . B -1
H5A H 0.6723 0.7624 0.1038 0.034 Uiso 0.5 1 calc GR . . B -1
H5B H 0.7518 0.7470 0.0656 0.034 Uiso 0.5 1 calc GR . . B -1
H5C H 0.7220 0.6859 0.1187 0.034 Uiso 0.5 1 calc GR . . B -1
C6 C 0.7052(13) 0.6398(12) -0.0213(11) 0.042(6) Uani 0.5 1 d . . . B -1
H6A H 0.7417 0.6024 -0.0024 0.064 Uiso 0.5 1 calc GR . . B -1
H6B H 0.7340 0.6787 -0.0463 0.064 Uiso 0.5 1 calc GR . . B -1
H6C H 0.6689 0.6127 -0.0500 0.064 Uiso 0.5 1 calc GR . . B -1
C7 C 0.6076(13) 0.7425(13) 0.0032(13) 0.041(5) Uani 0.5 1 d . . . B -1
H7A H 0.5628 0.7180 -0.0178 0.062 Uiso 0.5 1 calc GR . . B -1
H7B H 0.6364 0.7731 -0.0289 0.062 Uiso 0.5 1 calc GR . . B -1
H7C H 0.5896 0.7766 0.0383 0.062 Uiso 0.5 1 calc GR . . B -1
O1 O 0.6922(5) 0.6011(5) 0.2664(4) 0.056(2) Uani 1 1 d . . . . .
C8 C 0.6577(5) 0.6577(5) 0.2866(7) 0.031(3) Uani 1 2 d S T P C .
C9 C 0.6915(6) 0.6915(6) 0.3504(8) 0.054(4) Uani 1 2 d DS T P . .
F1 F 0.6437(8) 0.7316(9) 0.3868(7) 0.081(5) Uani 0.7 1 d D U . C 1
F2 F 0.7448(5) 0.7448(5) 0.3365(9) 0.092(6) Uani 0.7 2 d DS T P C 1
F1B F 0.675(2) 0.7629(12) 0.367(2) 0.098(14) Uani 0.3 1 d D U . C 2
F2B F 0.6555(16) 0.6555(16) 0.3987(17) 0.116(15) Uani 0.3 2 d DS TU P C 2
N1 N 0.7946(3) 0.5154(4) 0.1674(4) 0.0257(15) Uani 1 1 d . . . . .
C10 C 0.8408(5) 0.5756(5) 0.1844(4) 0.026(2) Uani 1 1 d . . . . .
H10 H 0.8166 0.6226 0.1976 0.032 Uiso 1 1 calc R . . . .
C11 C 0.9201(5) 0.5728(5) 0.1839(4) 0.0225(19) Uani 1 1 d . . . . .
H11 H 0.9496 0.6173 0.1955 0.027 Uiso 1 1 calc R . . . .
C12 C 0.9577(4) 0.5033(5) 0.1659(4) 0.0201(15) Uani 1 1 d . . . . .
C13 C 0.9102(5) 0.4406(5) 0.1503(4) 0.0227(19) Uani 1 1 d . . . . .
H13 H 0.9324 0.3920 0.1391 0.027 Uiso 1 1 calc R . . . .
C14 C 0.8301(4) 0.4496(5) 0.1512(4) 0.025(2) Uani 1 1 d . . . . .
H14 H 0.7988 0.4063 0.1396 0.030 Uiso 1 1 calc R . . . .
Br1 Br 1.0000 0.4245(2) 0.0000 0.0659(15) Uani 0.25 1 d S T P D -1
C15 C 1.0000 0.528(2) 0.0000 0.0659(15) Uani 0.25 1 d DS T P D -1
C16 C 0.9336(13) 0.5727(12) 0.0142(11) 0.049(6) Uani 0.5 1 d D U . . .
H16 H 0.8863 0.5471 0.0245 0.059 Uiso 0.5 1 calc R . . D .
C17 C 0.9355(12) 0.6535(13) 0.0137(12) 0.059(7) Uani 0.5 1 d D U . D .
H17 H 0.8885 0.6799 0.0235 0.070 Uiso 0.5 1 calc R . . . .
C18 C 1.0000 0.6988(19) 0.0000 0.057(8) Uani 0.25 1 d DS TU P D -1
H18 H 1.0000 0.7539 0.0000 0.068 Uiso 0.25 1 d RS T P D -1

loop_
_atom_site_aniso_label
_atom_site_aniso_U_11
_atom_site_aniso_U_22
_atom_site_aniso_U_33
_atom_site_aniso_U_23
_atom_site_aniso_U_13
_atom_site_aniso_U_12
Ag1 0.0144(3) 0.0144(3) 0.0287(7) 0.000 0.000 0.0010(5)
Ag2 0.0154(3) 0.0270(3) 0.0434(4) -0.0018(3) 0.0012(3) -0.0034(2)
Ag3 0.0236(8) 0.0192(7) 0.0304(9) 0.000 -0.0094(10) 0.000
S1 0.0193(8) 0.0193(8) 0.0263(16) -0.0023(9) 0.0023(9) 0.0047(11)
C1 0.034(4) 0.034(4) 0.031(8) -0.010(5) 0.010(5) -0.001(6)
C2 0.048(5) 0.048(5) 0.024(7) -0.008(5) 0.008(5) 0.011(6)
C3 0.031(5) 0.062(7) 0.047(7) -0.013(6) 0.010(5) 0.002(5)
S2 0.0311(10) 0.0311(10) 0.0214(16) -0.0009(9) -0.0009(9) -0.0127(13)
C4 0.027(11) 0.034(12) 0.027(7) -0.001(7) 0.004(7) -0.005(10)
C5 0.021(16) 0.016(13) 0.032(8) 0.005(7) -0.002(7) 0.000(14)
C6 0.051(14) 0.036(12) 0.041(13) -0.011(10) 0.015(11) -0.023(11)
C7 0.038(11) 0.036(11) 0.049(14) 0.020(12) -0.002(13) 0.002(9)
O1 0.039(4) 0.064(6) 0.064(6) -0.021(5) -0.010(4) 0.006(4)
C8 0.024(4) 0.024(4) 0.046(8) 0.005(4) 0.005(4) -0.006(6)
C9 0.053(6) 0.053(6) 0.056(12) -0.003(7) -0.003(7) 0.009(9)
F1 0.084(9) 0.094(9) 0.065(8) -0.055(9) -0.011(7) 0.020(8)
F2 0.097(8) 0.097(8) 0.083(12) -0.020(7) -0.020(7) -0.053(11)
F1B 0.11(2) 0.08(2) 0.10(2) -0.012(17) -0.050(19) 0.018(18)
F2B 0.132(18) 0.132(18) 0.08(2) -0.022(15) -0.022(15) -0.02(2)
N1 0.020(3) 0.030(4) 0.026(4) -0.001(4) -0.004(3) -0.005(3)
C10 0.023(4) 0.021(4) 0.036(6) -0.008(4) -0.006(4) 0.000(3)
C11 0.022(4) 0.021(4) 0.024(5) 0.001(4) -0.001(4) -0.004(3)
C12 0.019(4) 0.022(3) 0.019(4) 0.002(5) -0.005(4) -0.002(3)
C13 0.025(4) 0.018(4) 0.025(5) 0.001(4) -0.004(4) 0.000(3)
C14 0.016(4) 0.029(4) 0.031(5) -0.003(4) -0.010(4) -0.006(3)
Br1 0.078(3) 0.091(4) 0.0295(15) 0.006(12) 0.013(3) 0.031(9)
C15 0.078(3) 0.091(4) 0.0295(15) 0.006(12) 0.013(3) 0.031(9)
C16 0.047(10) 0.063(11) 0.037(11) -0.005(9) 0.000(9) 0.001(9)
C17 0.049(10) 0.079(12) 0.048(11) -0.007(10) 0.003(9) 0.007(9)
C18 0.054(12) 0.066(13) 0.050(13) 0.000(14) 0.001(12) 0.000(14)

loop_
_atom_type_symbol
_atom_type_description
_atom_type_scat_dispersion_real
_atom_type_scat_dispersion_imag
_atom_type_scat_source
C C 0.0033 0.0016 'International Tables Vol C Tables 4.2.6.8 and 6.1.1.4'
H H 0.0000 0.0000 'International Tables Vol C Tables 4.2.6.8 and 6.1.1.4'
Ag Ag -0.8971 1.1015 'International Tables Vol C Tables 4.2.6.8 and 6.1.1.4'
Br Br -0.2901 2.4595 'International Tables Vol C Tables 4.2.6.8 and 6.1.1.4'
F F 0.0171 0.0103 'International Tables Vol C Tables 4.2.6.8 and 6.1.1.4'
N N 0.0061 0.0033 'International Tables Vol C Tables 4.2.6.8 and 6.1.1.4'
O O 0.0106 0.0060 'International Tables Vol C Tables 4.2.6.8 and 6.1.1.4'
S S 0.1246 0.1234 'International Tables Vol C Tables 4.2.6.8 and 6.1.1.4'

loop_
_geom_angle_atom_site_label_1
_geom_angle_atom_site_label_2
_geom_angle_atom_site_label_3
_geom_angle
_geom_angle_site_symmetry_1
_geom_angle_site_symmetry_3
Ag2 Ag1 Ag2 66.30(3) 7_665 3_665
Ag2 Ag1 Ag2 148.75(6) 3_665 .
Ag2 Ag1 Ag2 104.89(3) 7_665 .
Ag2 Ag1 Ag2 148.76(6) 7_665 8
Ag2 Ag1 Ag2 104.89(3) 3_665 8
Ag2 Ag1 Ag2 66.30(3) 8 .
S1 Ag1 Ag2 56.16(3) . 8
S1 Ag1 Ag2 122.40(3) . .
S1 Ag1 Ag2 56.16(3) . 3_665
S1 Ag1 Ag2 122.40(3) 3_665 8
S1 Ag1 Ag2 56.16(3) 3_665 .
S1 Ag1 Ag2 122.40(3) . 7_665
S1 Ag1 Ag2 122.40(3) 3_665 3_665
S1 Ag1 Ag2 56.16(3) 3_665 7_665
S1 Ag1 S1 175.52(16) . 3_665
Ag1 Ag2 Ag2 56.850(13) . 8
S1 Ag2 Ag1 52.31(6) 3_665 .
S1 Ag2 Ag2 109.12(6) 3_665 8
S2 Ag2 Ag1 85.03(7) . .
S2 Ag2 Ag2 50.71(5) . 8
S2 Ag2 S1 118.37(10) . 3_665
O1 Ag2 Ag1 94.5(2) . .
O1 Ag2 Ag2 78.73(19) . 8
O1 Ag2 S1 107.9(2) . 3_665
O1 Ag2 S2 119.0(2) . .
N1 Ag2 Ag1 157.38(18) . .
N1 Ag2 Ag2 140.90(16) . 8
N1 Ag2 S1 108.40(18) . 3_665
N1 Ag2 S2 117.0(2) . .
N1 Ag2 O1 79.7(3) . .
Ag3 Ag3 Ag3 90.0 4_655 2_565
Ag3 Ag3 Ag3 45.0 4_655 3_665
Ag3 Ag3 Ag3 44.999(1) 2_565 3_665
Ag3 Ag3 S2 128.64(8) 4_655 .
Ag3 Ag3 S2 128.64(8) 2_565 4_655
Ag3 Ag3 S2 63.77(5) 2_565 .
Ag3 Ag3 S2 63.77(5) 4_655 4_655
S2 Ag3 Ag3 97.41(6) 4_655 3_665
S2 Ag3 Ag3 97.42(6) . 3_665
S2 Ag3 S2 165.17(12) 4_655 .
Ag1 S1 Ag2 71.54(6) . 8
Ag1 S1 Ag2 71.54(6) . 3_665
Ag2 S1 Ag2 129.75(12) 3_665 8
C1 S1 Ag1 107.4(5) . .
C1 S1 Ag2 111.39(13) . 3_665
C1 S1 Ag2 111.39(13) . 8
C2 C1 S1 110.5(9) . .
C3 C1 S1 107.6(8) . .
C3 C1 S1 107.6(8) 7_665 .
C3 C1 C2 110.2(9) . .
C3 C1 C2 110.2(9) 7_665 .
C3 C1 C3 110.6(13) . 7_665
C1 C2 H2A 109.5 . .
C1 C2 H2B 109.5 . .
C1 C2 H2C 109.5 . .
H2A C2 H2B 109.5 . .
H2A C2 H2C 109.5 . .
H2B C2 H2C 109.5 . .
C1 C3 H3A 109.5 . .
C1 C3 H3B 109.5 . .
C1 C3 H3C 109.5 . .
H3A C3 H3B 109.5 . .
H3A C3 H3C 109.5 . .
H3B C3 H3C 109.5 . .
Ag2 S2 Ag2 78.58(10) 8 .
Ag3 S2 Ag2 100.13(6) 2_565 .
Ag3 S2 Ag2 100.13(6) . 8
Ag3 S2 Ag2 137.36(14) . .
Ag3 S2 Ag2 137.36(14) 2_565 8
Ag3 S2 Ag3 52.46(10) . 2_565
C4 S2 Ag2 118.2(8) . .
C4 S2 Ag2 109.2(8) . 8
C4 S2 Ag3 108.6(6) . 2_565
C4 S2 Ag3 102.7(7) . .
C5 C4 S2 108.0(11) . .
C5 C4 C7 103(2) . .
C6 C4 S2 106.5(16) . .
C6 C4 C5 119(2) . .
C6 C4 C7 110.1(19) . .
C7 C4 S2 110.0(16) . .
C4 C5 H5A 109.5 . .
C4 C5 H5B 109.5 . .
C4 C5 H5C 109.5 . .
H5A C5 H5B 109.5 . .
H5A C5 H5C 109.5 . .
H5B C5 H5C 109.5 . .
C4 C6 H6A 109.5 . .
C4 C6 H6B 109.5 . .
C4 C6 H6C 109.5 . .
H6A C6 H6B 109.5 . .
H6A C6 H6C 109.5 . .
H6B C6 H6C 109.5 . .
C4 C7 H7A 109.5 . .
C4 C7 H7B 109.5 . .
C4 C7 H7C 109.5 . .
H7A C7 H7B 109.5 . .
H7A C7 H7C 109.5 . .
H7B C7 H7C 109.5 . .
C8 O1 Ag2 125.3(9) . .
O1 C8 O1 132.0(15) . 8
O1 C8 C9 114.0(8) . .
O1 C8 C9 114.0(8) 8 .
F1 C9 C8 116.4(10) . .
F1 C9 C8 116.4(10) 8 .
F1 C9 F1 109.7(18) . 8
F1 C9 F2 101.1(13) . .
F1 C9 F2 101.1(13) 8 .
F2 C9 C8 109.7(13) . .
F1B C9 C8 119.7(19) 8 .
F1B C9 C8 119.7(19) . .
F1B C9 F1B 109(4) 8 .
F1B C9 F2B 98(2) 8 .
F1B C9 F2B 98(2) . .
F2B C9 C8 106(2) . .
C10 N1 Ag2 120.5(5) . .
C14 N1 Ag2 122.9(5) . .
C14 N1 C10 116.6(7) . .
N1 C10 H10 118.0 . .
N1 C10 C11 124.0(8) . .
C11 C10 H10 118.0 . .
C10 C11 H11 120.3 . .
C10 C11 C12 119.4(7) . .
C12 C11 H11 120.3 . .
C11 C12 C12 121.5(9) . 3_765
C13 C12 C11 116.6(7) . .
C13 C12 C12 121.8(9) . 3_765
C12 C13 H13 120.2 . .
C14 C13 C12 119.7(7) . .
C14 C13 H13 120.2 . .
N1 C14 C13 123.7(7) . .
N1 C14 H14 118.1 . .
C13 C14 H14 118.1 . .
C16 Br1 C15 87.7(10) 3_765 .
C16 Br1 C15 87.7(10) 5_565 .
C16 Br1 C16 175(2) 3_765 5_565
C16 Br1 C17 132.8(14) 5_565 3_765
C16 Br1 C17 51.8(10) 5_565 5_565
C16 Br1 C17 132.8(14) 3_765 5_565
C16 Br1 C17 51.8(10) 3_765 3_765
C17 Br1 C15 139.5(7) 5_565 .
C17 Br1 C15 139.5(7) 3_765 .
C17 Br1 C17 81.0(13) 5_565 3_765
C16 C15 Br1 123.2(15) 6_755 .
C16 C15 Br1 123.2(16) . .
C16 C15 C16 114(3) . 6_755
C15 C16 H16 119.1 . .
C17 C16 C15 122(2) . .
C17 C16 H16 119.1 . .
C16 C17 H17 117.2 . .
C18 C17 C16 126(2) . .
C18 C17 H17 117.2 . .
C17 C18 C17 112(3) 6_755 .
C17 C18 H18 124.2 6_755 .
C17 C18 H18 124.2 . .

loop_
_geom_bond_atom_site_label_1
_geom_bond_atom_site_label_2
_geom_bond_distance
_geom_bond_site_symmetry_2
Ag1 Ag2 2.9076(7) 7_665
Ag1 Ag2 2.9076(7) .
Ag1 Ag2 2.9076(7) 8
Ag1 Ag2 2.9076(7) 3_665
Ag1 S1 2.426(3) 3_665
Ag1 S1 2.426(3) .
Ag2 Ag2 3.1800(12) 8
Ag2 S1 2.5460(14) 3_665
Ag2 S2 2.511(3) .
Ag2 O1 2.454(8) .
Ag2 N1 2.334(6) .
Ag3 Ag3 2.895(3) 3_665
Ag3 Ag3 2.047(2) 4_655
Ag3 Ag3 2.047(2) 2_565
Ag3 S2 2.316(3) .
Ag3 S2 2.316(3) 4_655
S1 Ag2 2.5460(14) 3_665
S1 Ag2 2.5460(14) 8
S1 C1 1.854(14) .
C1 C2 1.52(2) .
C1 C3 1.514(13) .
C1 C3 1.514(13) 7_665
C2 H2A 0.9800 .
C2 H2B 0.9800 .
C2 H2C 0.9800 .
C3 H3A 0.9800 .
C3 H3B 0.9800 .
C3 H3C 0.9800 .
S2 Ag2 2.511(3) 8
S2 Ag3 2.316(3) 2_565
S2 C4 1.884(16) .
C4 C5 1.53(2) .
C4 C6 1.49(3) .
C4 C7 1.55(4) .
C5 H5A 0.9800 .
C5 H5B 0.9800 .
C5 H5C 0.9800 .
C6 H6A 0.9800 .
C6 H6B 0.9800 .
C6 H6C 0.9800 .
C7 H7A 0.9800 .
C7 H7B 0.9800 .
C7 H7C 0.9800 .
O1 C8 1.215(9) .
C8 O1 1.215(9) 8
C8 C9 1.55(2) .
C9 F1 1.309(11) 8
C9 F1 1.309(11) .
C9 F2 1.330(13) .
C9 F1B 1.305(14) 8
C9 F1B 1.305(14) .
C9 F2B 1.322(15) .
N1 C10 1.353(10) .
N1 C14 1.330(11) .
C10 H10 0.9500 .
C10 C11 1.367(12) .
C11 H11 0.9500 .
C11 C12 1.412(11) .
C12 C12 1.462(13) 3_765
C12 C13 1.392(11) .
C13 H13 0.9500 .
C13 C14 1.389(11) .
C14 H14 0.9500 .
Br1 C15 1.78(4) .
Br1 C16 1.18(2) 3_765
Br1 C16 1.18(2) 5_565
Br1 C17 1.77(2) 5_565
Br1 C17 1.77(2) 3_765
C15 C16 1.41(2) .
C15 C16 1.41(2) 6_755
C16 H16 0.9500 .
C16 C17 1.39(2) .
C17 H17 0.9500 .
C17 C18 1.39(2) .
C18 C17 1.39(2) 6_755
C18 H18 0.9497 .

loop_
_geom_torsion_atom_site_label_1
_geom_torsion_atom_site_label_2
_geom_torsion_atom_site_label_3
_geom_torsion_atom_site_label_4
_geom_torsion
_geom_torsion_site_symmetry_1
_geom_torsion_site_symmetry_2
_geom_torsion_site_symmetry_3
_geom_torsion_site_symmetry_4
Ag1 S1 C1 C2 0.000(3) . . . .
Ag1 S1 C1 C3 -120.4(8) . . . .
Ag1 S1 C1 C3 120.4(8) . . . 7_665
Ag2 S1 C1 C2 -76.5(2) 8 . . .
Ag2 S1 C1 C2 76.5(2) 3_665 . . .
Ag2 S1 C1 C3 163.1(7) 8 . . .
Ag2 S1 C1 C3 -163.1(7) 3_665 . . 7_665
Ag2 S1 C1 C3 -43.9(10) 3_665 . . .
Ag2 S1 C1 C3 43.9(10) 8 . . 7_665
Ag2 S2 C4 C5 -39(3) . . . .
Ag2 S2 C4 C5 48(2) 8 . . .
Ag2 S2 C4 C6 90.3(15) . . . .
Ag2 S2 C4 C6 177.4(15) 8 . . .
Ag2 S2 C4 C7 -63.4(15) 8 . . .
Ag2 S2 C4 C7 -150.4(13) . . . .
Ag2 O1 C8 O1 1(2) . . . 8
Ag2 O1 C8 C9 -179.5(8) . . . .
Ag2 N1 C10 C11 -177.7(7) . . . .
Ag2 N1 C14 C13 179.0(7) . . . .
Ag3 S2 C4 C5 -152(2) 2_565 . . .
Ag3 S2 C4 C5 154(2) . . . .
Ag3 S2 C4 C6 -77.0(18) . . . .
Ag3 S2 C4 C6 -22.7(19) 2_565 . . .
Ag3 S2 C4 C7 96.6(16) 2_565 . . .
Ag3 S2 C4 C7 42.2(16) . . . .
O1 C8 C9 F1 155.7(14) 8 . . 8
O1 C8 C9 F1 -155.7(14) . . . .
O1 C8 C9 F1 -23.7(19) . . . 8
O1 C8 C9 F1 23.7(19) 8 . . .
O1 C8 C9 F2 -90.3(11) 8 . . .
O1 C8 C9 F2 90.3(11) . . . .
O1 C8 C9 F1B 20(3) . . . 8
O1 C8 C9 F1B -20(3) 8 . . .
O1 C8 C9 F1B 160(3) . . . .
O1 C8 C9 F1B -160(3) 8 . . 8
O1 C8 C9 F2B -89.7(11) . . . .
O1 C8 C9 F2B 89.7(11) 8 . . .
N1 C10 C11 C12 -1.3(14) . . . .
C10 N1 C14 C13 -0.8(14) . . . .
C10 C11 C12 C12 -178.6(7) . . . 3_765
C10 C11 C12 C13 -0.7(13) . . . .
C11 C12 C13 C14 1.8(13) . . . .
C12 C12 C13 C14 179.8(6) 3_765 . . .
C12 C13 C14 N1 -1.1(14) . . . .
C14 N1 C10 C11 2.1(14) . . . .
Br1 C15 C16 C17 -179.8(17) . . . .
C15 C16 C17 C18 0(4) . . . .
C16 Br1 C15 C16 29(2) 3_765 . . 6_755
C16 Br1 C15 C16 -151(2) 5_565 . . 6_755
C16 Br1 C15 C16 -151(2) 3_765 . . .
C16 Br1 C15 C16 29(2) 5_565 . . .
C16 C15 C16 C17 0.2(17) 6_755 . . .
C16 C17 C18 C17 0.2(19) . . . 6_755
C17 Br1 C15 C16 -151.5(15) 3_765 . . .
C17 Br1 C15 C16 28.5(15) 3_765 . . 6_755
C17 Br1 C15 C16 -151.5(15) 5_565 . . 6_755
C17 Br1 C15 C16 28.5(15) 5_565 . . .
